data_7218640
loop_
_publ_author_name
'Zhong, Wei'
'Xie, Mingshi'
'Li, Yizhi'
'Yan, Hong'

_publ_section_title
;
 Investigation into the reactivity of 16-electron complexes
 Cp#Co(S2C2B10H10) (Cp# = Cp, Cp*) towards methyl diazoacetate and
 toluenesulphonyl azide
;
_journal_name_full 'RSC Adv.'
_journal_paper_doi 10.1039/C4RA13017K
_journal_year 2014
_chemical_formula_sum 'C14 H27 B9 Co O2 S2'
_chemical_formula_weight 447.70
_chemical_name_systematic
; 
 ? 
;
_space_group_IT_number 19
_symmetry_cell_setting orthorhombic
_symmetry_space_group_name_Hall 'P 2ac 2ab'
_symmetry_space_group_name_H-M 'P 21 21 21'
_atom_sites_solution_hydrogens geom
_atom_sites_solution_primary direct
_atom_sites_solution_secondary difmap
_audit_creation_method SHELXL-97
_cell_angle_alpha 90.00
_cell_angle_beta 90.00
_cell_angle_gamma 90.00
_cell_formula_units_Z 4
_cell_length_a 10.3728(8)
_cell_length_b 13.1268(10)
_cell_length_c 16.7553(11)
_cell_measurement_temperature 291(2)
_cell_volume 2281.4(3)
_computing_structure_refinement 'SHELXL-97 (Sheldrick, 1997)'
_computing_structure_solution 'SHELXS-97 (Sheldrick, 1990)'
_diffrn_ambient_temperature 291(2)
_diffrn_measured_fraction_theta_full 0.998
_diffrn_measured_fraction_theta_max 0.998
_diffrn_radiation_monochromator graphite
_diffrn_radiation_source 'fine-focus sealed tube'
_diffrn_radiation_type MoK\a
_diffrn_radiation_wavelength 0.71073
_diffrn_reflns_av_R_equivalents 0.0492
_diffrn_reflns_av_sigmaI/netI 0.0849
_diffrn_reflns_limit_h_max 11
_diffrn_reflns_limit_h_min -12
_diffrn_reflns_limit_k_max 16
_diffrn_reflns_limit_k_min -15
_diffrn_reflns_limit_l_max 9
_diffrn_reflns_limit_l_min -20
_diffrn_reflns_number 10510
_diffrn_reflns_theta_full 26.00
_diffrn_reflns_theta_max 26.00
_diffrn_reflns_theta_min 1.97
_exptl_absorpt_coefficient_mu 0.943
_exptl_absorpt_correction_T_max 0.8195
_exptl_absorpt_correction_T_min 0.7783
_exptl_crystal_density_diffrn 1.303
_exptl_crystal_density_method 'not measured'
_exptl_crystal_F_000 924
_exptl_crystal_size_max 0.28
_exptl_crystal_size_mid 0.24
_exptl_crystal_size_min 0.22
_refine_diff_density_max 0.624
_refine_diff_density_min -0.381
_refine_diff_density_rms 0.066
_refine_ls_abs_structure_details 'Flack H D (1983), Acta Cryst. A39, 876-881'
_refine_ls_abs_structure_Flack 0.07(2)
_refine_ls_extinction_method none
_refine_ls_goodness_of_fit_ref 1.085
_refine_ls_hydrogen_treatment mixed
_refine_ls_matrix_type full
_refine_ls_number_parameters 258
_refine_ls_number_reflns 4482
_refine_ls_number_restraints 0
_refine_ls_restrained_S_all 1.085
_refine_ls_R_factor_all 0.0686
_refine_ls_R_factor_gt 0.0564
_refine_ls_shift/su_max 0.000
_refine_ls_shift/su_mean 0.000
_refine_ls_structure_factor_coef Fsqd
_refine_ls_weighting_details 'calc w=1/[\s^2^(Fo^2^)+(0.0509P)^2^+0.0000P] where P=(Fo^2^+2Fc^2^)/3'
_refine_ls_weighting_scheme calc
_refine_ls_wR_factor_gt 0.1121
_refine_ls_wR_factor_ref 0.1153
_reflns_number_gt 3394
_reflns_number_total 4482
_reflns_threshold_expression >2sigma(I)
_cod_data_source_file c4ra13017k1.cif
_cod_data_source_block 7
_cod_depositor_comments
;
The following automatic conversions were performed:

'_symmetry_cell_setting' value 'Orthorhombic' changed to
'orthorhombic' according to
/usr/data/users/saulius/crontab/automatic-downloads/rss-feeds/RSC/lib/dictionaries/cif_core.dic
dictionary named 'cif_core.dic' version 2.4.2 from 2011-04-26.

Automatic conversion script
Id: cif_fix_values 2827 2014-09-09 07:05:25Z andrius 
;
_cod_original_sg_symbol_H-M P2(1)2(1)2(1)
_cod_database_code 7218640

loop_
_symmetry_equiv_pos_as_xyz
'x, y, z'
'-x+1/2, -y, z+1/2'
'-x, y+1/2, -z+1/2'
'x+1/2, -y+1/2, -z'

loop_
_atom_site_label
_atom_site_type_symbol
_atom_site_fract_x
_atom_site_fract_y
_atom_site_fract_z
_atom_site_U_iso_or_equiv
_atom_site_adp_type
_atom_site_occupancy
_atom_site_symmetry_multiplicity
_atom_site_calc_flag
_atom_site_refinement_flags
_atom_site_disorder_assembly
_atom_site_disorder_group
B3 B 1.1054(6) 0.4348(5) 0.0808(4) 0.0550(16) Uani 1 1 d . . .
H3 H 1.0933 0.4199 0.1450 0.066 Uiso 1 1 calc R . .
B4 B 1.0862(8) 0.3343(5) 0.0091(5) 0.069(2) Uani 1 1 d . . .
H4 H 1.0648 0.2552 0.0264 0.082 Uiso 1 1 calc R . .
B5 B 1.0225(7) 0.3944(5) -0.0771(4) 0.0598(17) Uani 1 1 d . . .
H5 H 0.9398 0.3789 -0.1164 0.072 Uiso 1 1 calc R . .
B7 B 1.1480(6) 0.5801(5) -0.0453(4) 0.0594(17) Uani 1 1 d . . .
H7 H 1.1281 0.6573 -0.0676 0.071 Uiso 1 1 calc R . .
B8 B 1.2137(7) 0.5214(5) 0.0442(5) 0.0678(19) Uani 1 1 d . . .
H8 H 1.2756 0.5613 0.0874 0.081 Uiso 1 1 calc R . .
B9 B 1.2445(7) 0.3951(6) 0.0251(5) 0.073(2) Uani 1 1 d . . .
H9 H 1.3269 0.3537 0.0508 0.087 Uiso 1 1 calc R . .
B10 B 1.1837(9) 0.3758(6) -0.0725(5) 0.078(2) Uani 1 1 d . . .
H10 H 1.2291 0.3165 -0.1094 0.094 Uiso 1 1 calc R . .
B11 B 1.1380(9) 0.4834(5) -0.1216(5) 0.075(2) Uani 1 1 d . . .
H11X H 1.1893 0.4786 -0.1790 0.090 Uiso 1 1 d R . .
H11Y H 1.0465 0.5236 -0.1354 0.090 Uiso 1 1 d R . .
B12 B 1.2604(7) 0.4911(6) -0.0538(5) 0.074(2) Uani 1 1 d . . .
H12 H 1.3554 0.5137 -0.0770 0.089 Uiso 1 1 calc R . .
C1 C 0.9819(5) 0.4400(3) 0.0099(3) 0.0404(10) Uani 1 1 d . . .
C2 C 1.0547(4) 0.5439(4) 0.0288(3) 0.0437(11) Uani 1 1 d . . .
C3 C 0.7875(6) 0.4661(4) 0.2365(3) 0.0603(14) Uani 1 1 d . B .
C4 C 0.6598(5) 0.4873(4) 0.2055(4) 0.0539(14) Uani 1 1 d . B .
C5 C 0.6406(5) 0.5947(4) 0.2090(3) 0.0460(12) Uani 1 1 d . B .
C6 C 0.7569(4) 0.6387(4) 0.2313(3) 0.0464(12) Uani 1 1 d . B .
C7 C 0.8513(5) 0.5607(5) 0.2516(3) 0.0561(13) Uani 1 1 d . B .
C8 C 0.9817(6) 0.5781(7) 0.2835(4) 0.088(2) Uani 1 1 d . . .
H8A H 1.0192 0.5141 0.2987 0.133 Uiso 1 1 calc R . .
H8B H 0.9768 0.6219 0.3293 0.133 Uiso 1 1 calc R . .
H8C H 1.0342 0.6096 0.2433 0.133 Uiso 1 1 calc R . .
C9 C 0.8353(8) 0.3584(6) 0.2444(4) 0.094(3) Uani 1 1 d . . .
H9A H 0.9213 0.3588 0.2656 0.141 Uiso 1 1 calc R . .
H9B H 0.8353 0.3263 0.1929 0.141 Uiso 1 1 calc R . .
H9C H 0.7796 0.3213 0.2798 0.141 Uiso 1 1 calc R . .
C10 C 0.5552(8) 0.4089(5) 0.1844(5) 0.089(2) Uani 1 1 d . . .
H10A H 0.5938 0.3429 0.1784 0.133 Uiso 1 1 calc R . .
H10B H 0.5142 0.4282 0.1353 0.133 Uiso 1 1 calc R . .
H10C H 0.4922 0.4066 0.2263 0.133 Uiso 1 1 calc R . .
C11 C 0.5260(5) 0.6463(5) 0.1839(3) 0.0610(15) Uani 1 1 d . . .
H11A H 0.5447 0.7171 0.1754 0.092 Uiso 1 1 calc R . .
H11B H 0.4611 0.6398 0.2244 0.092 Uiso 1 1 calc R . .
H11C H 0.4953 0.6166 0.1351 0.092 Uiso 1 1 calc R . .
C12 C 0.7761(6) 0.7490(5) 0.2480(4) 0.0754(19) Uani 1 1 d . . .
H12A H 0.7048 0.7871 0.2269 0.113 Uiso 1 1 calc R . .
H12B H 0.8546 0.7716 0.2234 0.113 Uiso 1 1 calc R . .
H12C H 0.7813 0.7595 0.3046 0.113 Uiso 1 1 calc R . .
C13 C 0.7179(5) 0.4472(4) -0.0259(3) 0.0467(10) Uani 1 1 d . . .
H13A H 0.7606 0.4382 -0.0770 0.056 Uiso 1 1 calc R A 1
H13B H 0.6450 0.4010 -0.0238 0.056 Uiso 1 1 calc R A 1
C14 C 0.6695(5) 0.5609(4) -0.0175(3) 0.0498(12) Uani 1 1 d . B 1
Co1 Co 0.79249(6) 0.55315(5) 0.13247(3) 0.03695(15) Uani 1 1 d . . .
O1 O 0.6993(4) 0.6133(3) 0.0469(2) 0.0539(9) Uani 1 1 d . B .
O2 O 0.6288(4) 0.6060(3) -0.0772(2) 0.0653(11) Uani 1 1 d . B 1
S1 S 0.82902(13) 0.41822(8) 0.05419(8) 0.0463(3) Uani 1 1 d . B .
S2 S 0.97480(12) 0.63072(9) 0.09186(8) 0.0427(3) Uani 1 1 d . B .

loop_
_atom_site_aniso_label
_atom_site_aniso_U_11
_atom_site_aniso_U_22
_atom_site_aniso_U_33
_atom_site_aniso_U_23
_atom_site_aniso_U_13
_atom_site_aniso_U_12
B3 0.065(4) 0.048(4) 0.052(3) 0.000(3) -0.004(3) 0.026(3)
B4 0.084(5) 0.035(3) 0.086(5) -0.011(3) 0.006(4) 0.021(3)
B5 0.077(4) 0.056(4) 0.046(3) -0.019(3) 0.008(3) 0.004(3)
B7 0.053(3) 0.059(4) 0.067(4) -0.008(3) 0.021(3) 0.002(3)
B8 0.036(3) 0.081(5) 0.086(5) -0.028(4) 0.002(3) 0.017(3)
B9 0.056(4) 0.079(5) 0.083(5) -0.017(4) 0.003(3) 0.033(3)
B10 0.093(6) 0.067(4) 0.075(5) -0.020(4) 0.017(4) 0.020(4)
B11 0.093(5) 0.069(5) 0.064(5) -0.023(4) 0.031(4) 0.000(4)
B12 0.059(4) 0.080(5) 0.084(5) -0.014(4) 0.031(4) 0.013(3)
C1 0.062(3) 0.0214(18) 0.038(2) -0.0038(19) 0.000(2) 0.001(2)
C2 0.037(2) 0.042(3) 0.051(3) -0.005(2) 0.0067(19) 0.001(2)
C3 0.070(3) 0.059(4) 0.052(3) 0.016(3) 0.014(3) 0.009(3)
C4 0.051(3) 0.053(3) 0.058(3) 0.002(3) 0.022(3) -0.007(2)
C5 0.037(3) 0.057(3) 0.044(3) -0.006(2) 0.003(2) 0.003(2)
C6 0.045(3) 0.059(3) 0.035(2) -0.006(2) 0.0054(19) -0.007(2)
C7 0.055(3) 0.080(4) 0.033(2) 0.002(3) 0.001(2) 0.008(3)
C8 0.064(4) 0.156(8) 0.045(3) -0.021(4) -0.011(3) 0.011(5)
C9 0.130(7) 0.087(5) 0.064(4) 0.040(4) 0.014(4) 0.041(5)
C10 0.097(5) 0.089(5) 0.080(5) -0.020(4) 0.024(4) -0.044(4)
C11 0.041(3) 0.080(4) 0.061(3) -0.012(3) 0.007(3) 0.015(3)
C12 0.065(4) 0.080(4) 0.081(4) -0.041(3) 0.021(4) -0.021(3)
C13 0.053(3) 0.050(2) 0.037(2) -0.004(2) 0.013(2) -0.006(3)
C14 0.048(3) 0.055(3) 0.046(3) 0.007(3) -0.001(2) -0.006(3)
Co1 0.0409(3) 0.0381(3) 0.0319(3) -0.0018(3) 0.0023(3) -0.0002(3)
O1 0.059(2) 0.064(2) 0.0392(19) -0.0039(16) -0.0094(18) 0.0169(19)
O2 0.077(3) 0.072(3) 0.047(2) -0.0048(19) -0.021(2) 0.020(2)
S1 0.0597(8) 0.0304(5) 0.0488(7) -0.0030(5) 0.0050(6) -0.0068(5)
S2 0.0442(6) 0.0358(6) 0.0482(7) -0.0106(5) 0.0085(5) -0.0041(5)

loop_
_atom_type_symbol
_atom_type_description
_atom_type_scat_dispersion_real
_atom_type_scat_dispersion_imag
_atom_type_scat_source
C C 0.0033 0.0016 'International Tables Vol C Tables 4.2.6.8 and 6.1.1.4'
H H 0.0000 0.0000 'International Tables Vol C Tables 4.2.6.8 and 6.1.1.4'
B B 0.0013 0.0007 'International Tables Vol C Tables 4.2.6.8 and 6.1.1.4'
O O 0.0106 0.0060 'International Tables Vol C Tables 4.2.6.8 and 6.1.1.4'
S S 0.1246 0.1234 'International Tables Vol C Tables 4.2.6.8 and 6.1.1.4'
Co Co 0.3494 0.9721 'International Tables Vol C Tables 4.2.6.8 and 6.1.1.4'

loop_
_geom_angle_atom_site_label_1
_geom_angle_atom_site_label_2
_geom_angle_atom_site_label_3
_geom_angle
B8 B3 C1 102.2(4)
B8 B3 C2 58.5(3)
C1 B3 C2 54.0(3)
B8 B3 B4 108.7(5)
C1 B3 B4 59.6(3)
C2 B3 B4 103.5(4)
B8 B3 B9 58.6(4)
C1 B3 B9 104.3(4)
C2 B3 B9 102.6(5)
B4 B3 B9 61.9(4)
B8 B3 H3 122.9
C1 B3 H3 126.0
C2 B3 H3 126.5
B4 B3 H3 120.7
B9 B3 H3 123.2
C1 B4 B5 55.0(3)
C1 B4 B10 96.5(5)
B5 B4 B10 56.8(4)
C1 B4 B3 58.9(3)
B5 B4 B3 105.0(4)
B10 B4 B3 103.0(5)
C1 B4 B9 101.8(4)
B5 B4 B9 104.9(5)
B10 B4 B9 58.3(5)
B3 B4 B9 59.1(4)
C1 B4 H4 128.1
B5 B4 H4 124.0
B10 B4 H4 127.2
B3 B4 H4 122.6
B9 B4 H4 123.3
C1 B5 B10 105.5(5)
C1 B5 B4 62.1(3)
B10 B5 B4 62.0(5)
C1 B5 B11 107.4(4)
B10 B5 B11 57.6(5)
B4 B5 B11 111.8(6)
C1 B5 H5 113.6
B10 B5 H5 140.5
B4 B5 H5 134.1
B11 B5 H5 112.6
C2 B7 B12 106.0(5)
C2 B7 B11 107.3(5)
B12 B7 B11 58.9(4)
C2 B7 B8 58.4(4)
B12 B7 B8 60.5(4)
B11 B7 B8 107.9(5)
C2 B7 H7 114.4
B12 B7 H7 138.8
B11 B7 H7 113.3
B8 B7 H7 137.9
C2 B8 B3 62.1(4)
C2 B8 B9 108.7(5)
B3 B8 B9 63.1(4)
C2 B8 B12 99.5(5)
B3 B8 B12 111.4(5)
B9 B8 B12 63.6(4)
C2 B8 B7 55.7(3)
B3 B8 B7 109.3(5)
B9 B8 B7 109.0(5)
B12 B8 B7 55.2(4)
C2 B8 H8 125.8
B3 B8 H8 117.6
B9 B8 H8 118.2
B12 B8 H8 124.2
B7 B8 H8 124.0
B8 B9 B10 104.1(6)
B8 B9 B3 58.3(4)
B10 B9 B3 103.6(5)
B8 B9 B12 59.2(4)
B10 B9 B12 57.6(5)
B3 B9 B12 104.3(4)
B8 B9 B4 106.2(4)
B10 B9 B4 59.1(5)
B3 B9 B4 59.0(4)
B12 B9 B4 105.8(5)
B8 B9 H9 123.2
B10 B9 H9 124.6
B3 B9 H9 124.3
B12 B9 H9 123.5
B4 B9 H9 122.3
B5 B10 B11 65.4(5)
B5 B10 B12 109.6(5)
B11 B10 B12 59.5(5)
B5 B10 B9 112.0(5)
B11 B10 B9 115.3(6)
B12 B10 B9 63.0(5)
B5 B10 B4 61.3(5)
B11 B10 B4 117.8(5)
B12 B10 B4 112.8(5)
B9 B10 B4 62.6(5)
B5 B10 H10 120.0
B11 B10 H10 115.7
B12 B10 H10 121.4
B9 B10 H10 117.9
B4 B10 H10 117.2
B10 B11 B12 61.3(5)
B10 B11 B7 103.0(5)
B12 B11 B7 56.2(4)
B10 B11 B5 57.1(5)
B12 B11 B5 104.7(5)
B7 B11 B5 101.4(4)
B10 B11 H11X 104.0
B12 B11 H11X 103.1
B7 B11 H11X 129.2
B5 B11 H11X 129.4
B10 B11 H11Y 137.1
B12 B11 H11Y 138.2
B7 B11 H11Y 82.1
B5 B11 H11Y 80.1
H11X B11 H11Y 105.0
B7 B12 B11 64.9(4)
B7 B12 B10 107.9(5)
B11 B12 B10 59.2(5)
B7 B12 B8 64.3(4)
B11 B12 B8 115.5(5)
B10 B12 B8 103.9(6)
B7 B12 B9 111.1(5)
B11 B12 B9 111.9(6)
B10 B12 B9 59.4(5)
B8 B12 B9 57.2(4)
B7 B12 H12 118.0
B11 B12 H12 116.5
B10 B12 H12 125.6
B8 B12 H12 121.0
B9 B12 H12 121.4
C2 C1 B5 111.7(4)
C2 C1 B3 63.3(3)
B5 C1 B3 113.8(4)
C2 C1 B4 112.7(4)
B5 C1 B4 62.9(4)
B3 C1 B4 61.6(4)
C2 C1 S1 118.7(3)
B5 C1 S1 123.0(4)
B3 C1 S1 111.4(3)
B4 C1 S1 115.2(4)
C1 C2 B7 112.2(4)
C1 C2 B8 110.1(4)
B7 C2 B8 65.9(4)
C1 C2 B3 62.7(3)
B7 C2 B3 115.7(4)
B8 C2 B3 59.4(4)
C1 C2 S2 116.8(3)
B7 C2 S2 122.9(4)
B8 C2 S2 118.6(4)
B3 C2 S2 111.7(3)
C7 C3 C4 108.7(5)
C7 C3 C9 130.4(6)
C4 C3 C9 120.8(6)
C7 C3 Co1 70.1(3)
C4 C3 Co1 67.5(3)
C9 C3 Co1 125.5(4)
C5 C4 C3 107.6(5)
C5 C4 C10 124.9(6)
C3 C4 C10 126.8(5)
C5 C4 Co1 72.5(3)
C3 C4 Co1 71.3(3)
C10 C4 Co1 128.6(4)
C6 C5 C4 107.5(5)
C6 C5 C11 127.2(5)
C4 C5 C11 124.9(5)
C6 C5 Co1 67.7(3)
C4 C5 Co1 67.3(3)
C11 C5 Co1 124.5(4)
C5 C6 C7 110.8(5)
C5 C6 C12 124.8(5)
C7 C6 C12 123.3(5)
C5 C6 Co1 73.1(3)
C7 C6 Co1 71.4(3)
C12 C6 Co1 131.8(4)
C3 C7 C6 104.9(5)
C3 C7 C8 128.6(6)
C6 C7 C8 126.4(6)
C3 C7 Co1 69.8(3)
C6 C7 Co1 67.3(3)
C8 C7 Co1 128.4(4)
C7 C8 H8A 109.5
C7 C8 H8B 109.5
H8A C8 H8B 109.5
C7 C8 H8C 109.5
H8A C8 H8C 109.5
H8B C8 H8C 109.5
C3 C9 H9A 109.5
C3 C9 H9B 109.5
H9A C9 H9B 109.5
C3 C9 H9C 109.5
H9A C9 H9C 109.5
H9B C9 H9C 109.5
C4 C10 H10A 109.5
C4 C10 H10B 109.5
H10A C10 H10B 109.5
C4 C10 H10C 109.5
H10A C10 H10C 109.5
H10B C10 H10C 109.5
C5 C11 H11A 109.5
C5 C11 H11B 109.5
H11A C11 H11B 109.5
C5 C11 H11C 109.5
H11A C11 H11C 109.5
H11B C11 H11C 109.5
C6 C12 H12A 109.5
C6 C12 H12B 109.5
H12A C12 H12B 109.5
C6 C12 H12C 109.5
H12A C12 H12C 109.5
H12B C12 H12C 109.5
C14 C13 S1 109.5(3)
C14 C13 H13A 109.8
S1 C13 H13A 109.8
C14 C13 H13B 109.8
S1 C13 H13B 109.8
H13A C13 H13B 108.2
O2 C14 O1 119.5(5)
O2 C14 C13 119.2(4)
O1 C14 C13 119.5(4)
O1 Co1 C6 107.00(19)
O1 Co1 C4 106.6(2)
C6 Co1 C4 67.8(2)
O1 Co1 C3 147.7(2)
C6 Co1 C3 67.5(2)
C4 Co1 C3 41.2(2)
O1 Co1 C7 148.1(2)
C6 Co1 C7 41.3(2)
C4 Co1 C7 69.1(2)
C3 Co1 C7 40.0(2)
O1 Co1 C5 88.33(19)
C6 Co1 C5 39.17(19)
C4 Co1 C5 40.3(2)
C3 Co1 C5 67.3(2)
C7 Co1 C5 67.9(2)
O1 Co1 S1 88.44(11)
C6 Co1 S1 160.95(16)
C4 Co1 S1 97.50(16)
C3 Co1 S1 93.48(16)
C7 Co1 S1 123.27(19)
C5 Co1 S1 133.62(15)
O1 Co1 S2 90.64(13)
C6 Co1 S2 98.56(14)
C4 Co1 S2 160.31(18)
C3 Co1 S2 121.41(19)
C7 Co1 S2 91.27(16)
C5 Co1 S2 134.08(15)
S1 Co1 S2 92.22(5)
C14 O1 Co1 121.3(3)
C1 S1 C13 103.0(2)
C1 S1 Co1 105.60(14)
C13 S1 Co1 99.25(16)
C2 S2 Co1 106.47(16)

loop_
_geom_bond_atom_site_label_1
_geom_bond_atom_site_label_2
_geom_bond_distance
B3 B8 1.713(10)
B3 C1 1.748(7)
B3 C2 1.758(8)
B3 B4 1.795(9)
B3 B9 1.796(9)
B3 H3 1.1000
B4 C1 1.760(7)
B4 B5 1.774(11)
B4 B10 1.785(12)
B4 B9 1.846(11)
B4 H4 1.1000
B5 C1 1.632(7)
B5 B10 1.692(12)
B5 B11 1.832(10)
B5 H5 1.1000
B7 C2 1.644(8)
B7 B12 1.657(9)
B7 B11 1.806(9)
B7 B8 1.818(11)
B7 H7 1.1000
B8 C2 1.696(8)
B8 B9 1.719(10)
B8 B12 1.757(10)
B8 H8 1.1000
B9 B10 1.770(12)
B9 B12 1.833(12)
B9 H9 1.1000
B10 B11 1.702(11)
B10 B12 1.738(12)
B10 H10 1.1000
B11 B12 1.707(12)
B11 H11X 1.1002
B11 H11Y 1.1109
B12 H12 1.1000
C1 C2 1.590(6)
C1 S1 1.774(5)
C2 S2 1.762(5)
C3 C7 1.430(9)
C3 C4 1.449(8)
C3 C9 1.504(9)
C3 Co1 2.085(5)
C4 C5 1.426(7)
C4 C10 1.537(8)
C4 Co1 2.034(5)
C5 C6 1.388(7)
C5 C11 1.431(7)
C5 Co1 2.103(5)
C6 C7 1.456(8)
C6 C12 1.489(8)
C6 Co1 2.034(5)
C7 C8 1.473(8)
C7 Co1 2.090(5)
C8 H8A 0.9600
C8 H8B 0.9600
C8 H8C 0.9600
C9 H9A 0.9600
C9 H9B 0.9600
C9 H9C 0.9600
C10 H10A 0.9600
C10 H10B 0.9600
C10 H10C 0.9600
C11 H11A 0.9600
C11 H11B 0.9600
C11 H11C 0.9600
C12 H12A 0.9600
C12 H12B 0.9600
C12 H12C 0.9600
C13 C14 1.581(7)
C13 S1 1.809(5)
C13 H13A 0.9700
C13 H13B 0.9700
C14 O2 1.237(6)
C14 O1 1.316(6)
Co1 O1 1.902(3)
Co1 S1 2.2363(13)
Co1 S2 2.2529(13)
